data_7227656
loop_
_publ_author_name
'Afkhami, Farhad Akbari'
'Khandar, Ali Akbar'
'Mahmoudi, Ghodrat'
'Maniukiewicz, Waldemar'
'Gurbanov, Atash V.'
'Zubkov, Fedor I.'
'\,Sahin, Onur'
'Yesilel, Okan Zafer'
'Frontera, Antonio'

_publ_section_title
;
 Chelate ring stacking interactions in the supramolecular assemblies of
 Zn(ii)and Cd(ii) coordination compounds: a combined experimental and
 theoretical study
;
_journal_issue 10
_journal_name_full CrystEngComm
_journal_page_first 1389
_journal_paper_doi 10.1039/C6CE02666D
_journal_volume 19
_journal_year 2017
_chemical_formula_moiety 'C12 H10 Cl2 N4 O Zn'
_chemical_formula_sum 'C12 H10 Cl2 N4 O Zn'
_chemical_formula_weight 362.51
_space_group_crystal_system monoclinic
_space_group_IT_number 14
_space_group_name_Hall '-P 2ybc'
_space_group_name_H-M_alt 'P 1 21/c 1'
_atom_sites_solution_hydrogens geom
_atom_sites_solution_primary direct
_atom_sites_solution_secondary difmap
_audit_creation_method SHELXL-97
_audit_update_record
;
2016-12-29 deposited with the CCDC.
2017-02-08 downloaded from the CCDC.
;
_cell_angle_alpha 90.00
_cell_angle_beta 91.187(4)
_cell_angle_gamma 90.00
_cell_formula_units_Z 4
_cell_length_a 7.4184(4)
_cell_length_b 10.1888(6)
_cell_length_c 18.1480(13)
_cell_measurement_reflns_used 811
_cell_measurement_temperature 100(2)
_cell_measurement_theta_max 24.98
_cell_measurement_theta_min 2.24
_cell_volume 1371.41(15)
_computing_cell_refinement 'Bruker SAINT'
_computing_data_collection 'Bruker APEX2'
_computing_data_reduction 'Bruker SAINT'
_computing_structure_refinement 'SHELXL-97 (Sheldrick, 2008)'
_computing_structure_solution 'SHELXS-97 (Sheldrick, 2008)'
_diffrn_ambient_temperature 100(2)
_diffrn_measured_fraction_theta_full 0.995
_diffrn_measured_fraction_theta_max 0.995
_diffrn_measurement_device_type 'Bruker SMART APEX'
_diffrn_measurement_method '\f and \w scans'
_diffrn_radiation_monochromator graphite
_diffrn_radiation_source 'fine-focus sealed tube'
_diffrn_radiation_type MoK\a
_diffrn_radiation_wavelength 0.71073
_diffrn_reflns_av_R_equivalents 0.0000
_diffrn_reflns_av_sigmaI/netI 0.0452
_diffrn_reflns_limit_h_max 8
_diffrn_reflns_limit_h_min -8
_diffrn_reflns_limit_k_max 12
_diffrn_reflns_limit_k_min 0
_diffrn_reflns_limit_l_max 21
_diffrn_reflns_limit_l_min 0
_diffrn_reflns_number 2408
_diffrn_reflns_theta_full 25.05
_diffrn_reflns_theta_max 25.05
_diffrn_reflns_theta_min 2.24
_exptl_absorpt_coefficient_mu 2.179
_exptl_absorpt_correction_T_max 0.7955
_exptl_absorpt_correction_T_min 0.4210
_exptl_absorpt_correction_type multi-scan
_exptl_absorpt_process_details 'Bruker TWINABS, 2008'
_exptl_crystal_colour colourless
_exptl_crystal_density_diffrn 1.756
_exptl_crystal_density_method 'not measured'
_exptl_crystal_description prism
_exptl_crystal_F_000 728
_exptl_crystal_size_max 0.48
_exptl_crystal_size_mid 0.16
_exptl_crystal_size_min 0.11
_refine_diff_density_max 0.647
_refine_diff_density_min -0.380
_refine_diff_density_rms 0.100
_refine_ls_extinction_method none
_refine_ls_goodness_of_fit_ref 1.046
_refine_ls_hydrogen_treatment constr
_refine_ls_matrix_type full
_refine_ls_number_parameters 182
_refine_ls_number_reflns 2437
_refine_ls_number_restraints 0
_refine_ls_restrained_S_all 1.046
_refine_ls_R_factor_all 0.0429
_refine_ls_R_factor_gt 0.0384
_refine_ls_shift/su_max 0.001
_refine_ls_shift/su_mean 0.000
_refine_ls_structure_factor_coef Fsqd
_refine_ls_weighting_details 'calc w=1/[\s^2^(Fo^2^)+(0.0519P)^2^+0.0000P] where P=(Fo^2^+2Fc^2^)/3'
_refine_ls_weighting_scheme calc
_refine_ls_wR_factor_gt 0.0915
_refine_ls_wR_factor_ref 0.0934
_reflns_number_gt 2198
_reflns_number_total 2408
_reflns_threshold_expression >2sigma(I)
_cod_data_source_file c6ce02666d2.cif
_cod_data_source_block 160a
_cod_depositor_comments
;
 Updating space group information.

 Antanas Vaitkus,
 2018-06-07

The following automatic conversions were performed:

'_symmetry_cell_setting' value 'Monoclinic' changed to 'monoclinic'
according to
/usr/data/users/saulius/crontab/automatic-downloads/rss-feeds/RSC/lib/dictionaries/cif_core.dic
dictionary named 'cif_core.dic' version 2.4.2 from 2011-04-26.

'_exptl_absorpt_correction_type' value 'MULTI-SCAN' changed to
'multi-scan' according to
/usr/data/users/saulius/crontab/automatic-downloads/rss-feeds/RSC/lib/dictionaries/cif_core.dic
dictionary named 'cif_core.dic' version 2.4.2 from 2011-04-26.

Automatic conversion script
Id: cif_fix_values 4268 2015-11-12 08:31:59Z antanas 

 Adding full bibliography for 7227656--7227662.cif.
;
_cod_original_cell_volume 1371.42(15)
_cod_original_sg_symbol_H-M P2(1)/c
_cod_database_code 7227656

loop_
_space_group_symop_id
_space_group_symop_operation_xyz
1 x,y,z
2 -x,y+1/2,-z+1/2
3 -x,-y,-z
4 x,-y+1/2,z+1/2

loop_
_atom_site_label
_atom_site_type_symbol
_atom_site_fract_x
_atom_site_fract_y
_atom_site_fract_z
_atom_site_U_iso_or_equiv
_atom_site_adp_type
_atom_site_occupancy
_atom_site_symmetry_multiplicity
_atom_site_calc_flag
_atom_site_refinement_flags
Zn1 Zn 0.25781(7) 0.28809(4) 0.03547(2) 0.01860(16) Uani 1 1 d .
Cl1 Cl 0.00033(14) 0.21893(9) 0.08649(6) 0.0220(3) Uani 1 1 d .
Cl2 Cl 0.51517(14) 0.18677(10) 0.06675(6) 0.0232(3) Uani 1 1 d .
O1 O 0.3016(4) 0.4606(3) 0.11633(16) 0.0277(7) Uani 1 1 d .
N1 N 0.2208(5) 0.2314(3) -0.07815(18) 0.0196(7) Uani 1 1 d .
N2 N 0.2416(5) 0.4667(3) -0.02443(17) 0.0180(7) Uani 1 1 d .
N3 N 0.2633(5) 0.5828(3) 0.01287(17) 0.0201(8) Uani 1 1 d .
H9 H 0.2589 0.6596 -0.0093 0.024 Uiso 1 1 calc R
N4 N 0.3368(5) 0.9154(4) 0.2222(2) 0.0258(9) Uani 1 1 d .
C2 C 0.2140(6) 0.1087(4) -0.1039(2) 0.0235(10) Uani 1 1 d .
H2 H 0.2355 0.0384 -0.0705 0.028 Uiso 1 1 calc R
C3 C 0.1770(6) 0.0792(4) -0.1775(3) 0.0259(10) Uani 1 1 d .
H3 H 0.1737 -0.0093 -0.1939 0.031 Uiso 1 1 calc R
C4 C 0.1452(6) 0.1809(5) -0.2259(3) 0.0274(11) Uani 1 1 d .
H4 H 0.1171 0.1632 -0.2762 0.033 Uiso 1 1 calc R
C5 C 0.1543(6) 0.3091(4) -0.2008(2) 0.0238(10) Uani 1 1 d .
H5 H 0.1346 0.3806 -0.2335 0.029 Uiso 1 1 calc R
C6 C 0.1930(5) 0.3305(4) -0.1264(2) 0.0200(9) Uani 1 1 d .
C7 C 0.2108(5) 0.4639(4) -0.0944(2) 0.0202(9) Uani 1 1 d .
H7 H 0.2002 0.5413 -0.1233 0.024 Uiso 1 1 calc R
C10 C 0.2925(6) 0.5697(4) 0.0882(2) 0.0196(9) Uani 1 1 d .
C12 C 0.3107(5) 0.6939(4) 0.1317(2) 0.0193(9) Uani 1 1 d .
C13 C 0.3818(5) 0.6844(4) 0.2034(2) 0.0220(10) Uani 1 1 d .
H13 H 0.4222 0.6025 0.2225 0.026 Uiso 1 1 calc R
C14 C 0.3922(6) 0.7965(4) 0.2458(3) 0.0265(11) Uani 1 1 d .
H14 H 0.4413 0.7895 0.2944 0.032 Uiso 1 1 calc R
C16 C 0.2712(6) 0.9234(4) 0.1529(2) 0.0239(10) Uani 1 1 d .
H16 H 0.2333 1.0068 0.1351 0.029 Uiso 1 1 calc R
C17 C 0.2556(6) 0.8164(4) 0.1055(2) 0.0185(9) Uani 1 1 d .
H17 H 0.2087 0.8266 0.0567 0.022 Uiso 1 1 calc R

loop_
_atom_site_aniso_label
_atom_site_aniso_U_11
_atom_site_aniso_U_22
_atom_site_aniso_U_33
_atom_site_aniso_U_23
_atom_site_aniso_U_13
_atom_site_aniso_U_12
Zn1 0.0207(3) 0.0193(3) 0.0157(3) 0.00225(18) -0.0038(2) -0.0001(2)
Cl1 0.0186(5) 0.0261(6) 0.0213(6) 0.0033(4) -0.0020(5) 0.0003(5)
Cl2 0.0182(5) 0.0286(5) 0.0227(6) 0.0044(5) -0.0031(5) 0.0008(4)
O1 0.046(2) 0.0168(14) 0.0194(15) 0.0029(13) -0.0068(16) -0.0015(14)
N1 0.0176(16) 0.0203(17) 0.0209(19) 0.0015(14) -0.0025(16) 0.0011(15)
N2 0.0196(17) 0.0162(16) 0.0181(19) -0.0013(13) -0.0017(17) -0.0022(16)
N3 0.028(2) 0.0151(16) 0.0168(17) 0.0019(13) -0.0044(17) -0.0005(16)
N4 0.029(2) 0.0230(19) 0.025(2) -0.0035(17) -0.0054(17) 0.0006(16)
C2 0.025(2) 0.021(2) 0.024(2) 0.0016(18) -0.006(2) -0.0043(19)
C3 0.024(2) 0.026(2) 0.027(3) -0.006(2) 0.001(2) -0.0004(19)
C4 0.027(2) 0.040(3) 0.015(2) -0.006(2) 0.002(2) -0.005(2)
C5 0.027(2) 0.028(2) 0.017(2) 0.008(2) 0.000(2) -0.0012(19)
C6 0.015(2) 0.025(2) 0.021(2) -0.0013(19) 0.0002(19) -0.0041(18)
C7 0.019(2) 0.024(2) 0.018(2) 0.0050(17) 0.0014(19) 0.0019(19)
C10 0.016(2) 0.023(2) 0.020(2) 0.0016(18) -0.0015(18) -0.0018(18)
C12 0.015(2) 0.025(2) 0.018(2) -0.0015(18) -0.0020(18) -0.0003(17)
C13 0.021(2) 0.022(2) 0.023(3) 0.002(2) -0.002(2) 0.0003(18)
C14 0.026(2) 0.032(3) 0.021(2) 0.001(2) -0.011(2) 0.001(2)
C16 0.022(2) 0.023(2) 0.027(2) 0.0038(17) -0.001(2) 0.002(2)
C17 0.018(2) 0.023(2) 0.015(2) 0.0027(16) -0.001(2) 0.0004(19)

loop_
_atom_type_symbol
_atom_type_description
_atom_type_scat_dispersion_real
_atom_type_scat_dispersion_imag
_atom_type_scat_source
C C 0.0033 0.0016 'International Tables Vol C Tables 4.2.6.8 and 6.1.1.4'
H H 0.0000 0.0000 'International Tables Vol C Tables 4.2.6.8 and 6.1.1.4'
Cl Cl 0.1484 0.1585 'International Tables Vol C Tables 4.2.6.8 and 6.1.1.4'
N N 0.0061 0.0033 'International Tables Vol C Tables 4.2.6.8 and 6.1.1.4'
O O 0.0106 0.0060 'International Tables Vol C Tables 4.2.6.8 and 6.1.1.4'
Zn Zn 0.2839 1.4301 'International Tables Vol C Tables 4.2.6.8 and 6.1.1.4'

loop_
_geom_angle_atom_site_label_1
_geom_angle_atom_site_label_2
_geom_angle_atom_site_label_3
_geom_angle
N2 Zn1 N1 74.63(12)
N2 Zn1 Cl2 124.45(10)
N1 Zn1 Cl2 102.17(10)
N2 Zn1 Cl1 116.06(10)
N1 Zn1 Cl1 102.55(10)
Cl2 Zn1 Cl1 118.59(4)
N2 Zn1 O1 71.24(11)
N1 Zn1 O1 145.74(11)
Cl2 Zn1 O1 94.71(8)
Cl1 Zn1 O1 94.94(8)
C10 O1 Zn1 114.8(3)
C2 N1 C6 118.0(4)
C2 N1 Zn1 126.1(3)
C6 N1 Zn1 115.8(3)
C7 N2 N3 121.6(3)
C7 N2 Zn1 119.6(3)
N3 N2 Zn1 118.8(2)
N2 N3 C10 114.7(3)
N2 N3 H9 122.6
C10 N3 H9 122.6
C16 N4 C14 117.0(4)
N1 C2 C3 122.9(4)
N1 C2 H2 118.5
C3 C2 H2 118.5
C4 C3 C2 118.6(4)
C4 C3 H3 120.7
C2 C3 H3 120.7
C3 C4 C5 119.5(4)
C3 C4 H4 120.2
C5 C4 H4 120.2
C4 C5 C6 118.4(4)
C4 C5 H5 120.8
C6 C5 H5 120.8
N1 C6 C5 122.5(4)
N1 C6 C7 114.9(4)
C5 C6 C7 122.6(4)
N2 C7 C6 114.8(4)
N2 C7 H7 122.6
C6 C7 H7 122.6
O1 C10 N3 120.3(4)
O1 C10 C12 122.9(4)
N3 C10 C12 116.8(3)
C17 C12 C13 118.8(4)
C17 C12 C10 123.7(4)
C13 C12 C10 117.5(4)
C14 C13 C12 118.6(4)
C14 C13 H13 120.7
C12 C13 H13 120.7
N4 C14 C13 123.8(4)
N4 C14 H14 118.1
C13 C14 H14 118.1
N4 C16 C17 123.8(4)
N4 C16 H16 118.1
C17 C16 H16 118.1
C16 C17 C12 118.1(4)
C16 C17 H17 121.0
C12 C17 H17 121.0

loop_
_geom_bond_atom_site_label_1
_geom_bond_atom_site_label_2
_geom_bond_distance
Zn1 N2 2.122(3)
Zn1 N1 2.153(3)
Zn1 Cl2 2.2334(12)
Zn1 Cl1 2.2530(11)
Zn1 O1 2.308(3)
O1 C10 1.225(5)
N1 C2 1.336(5)
N1 C6 1.349(5)
N2 C7 1.285(5)
N2 N3 1.370(4)
N3 C10 1.386(5)
N3 H9 0.8800
N4 C16 1.343(5)
N4 C14 1.346(6)
C2 C3 1.390(6)
C2 H2 0.9500
C3 C4 1.376(6)
C3 H3 0.9500
C4 C5 1.385(6)
C4 H4 0.9500
C5 C6 1.392(6)
C5 H5 0.9500
C6 C7 1.483(6)
C7 H7 0.9500
C10 C12 1.496(6)
C12 C17 1.395(5)
C12 C13 1.397(6)
C13 C14 1.379(6)
C13 H13 0.9500
C14 H14 0.9500
C16 C17 1.391(6)
C16 H16 0.9500
C17 H17 0.9500
